data_4336956
loop_
_publ_author_name
'Aloke Kumar Ghosh'
'Michael Shatruk'
'Valerio Bertolasi'
'Kausikisankar Pramanik'
'Debashis Ray'

_publ_contact_author_address
; Prof. Debashis Ray 
 Department of Chemistry 
 Indian Institute of Technology
 Kharagpur-721302
 India 
;
_publ_contact_author_email dray@chem.iitkgp.ernet.in
_publ_contact_author_fax 03222-255303
_publ_contact_author_name 'Prof. Debashis Ray'
_publ_contact_author_phone 03222-283324
_publ_section_title
;
 Self-Assembled Tetra- and Pentanuclear Nickel(II) Aggregates From
 Phenoxido-Based Ligand -Bound {Ni2} Fragments: Carboxylate Bridge
 Controlled Structures
;
_journal_name_full 'Inorganic Chemistry'
_journal_page_first 13894
_journal_page_last 13903
_journal_paper_doi 10.1021/ic401337q
_journal_volume 52
_journal_year 2013
_chemical_formula_moiety 'C34 H44 F6 N4 Ni4 O12, 2(C2 F3 O2), H2 O'
_chemical_formula_sum 'C38 H46 F12 N4 Ni4 O17'
_chemical_formula_weight 1293.63
_chemical_name_systematic
;
 ?
;
_space_group_IT_number 14
_symmetry_cell_setting monoclinic
_symmetry_space_group_name_Hall '-P 2ybc'
_symmetry_space_group_name_H-M 'P 1 21/c 1'
_atom_sites_solution_hydrogens geom
_atom_sites_solution_primary direct
_atom_sites_solution_secondary difmap
_audit_creation_method SHELXL-97
_cell_angle_alpha 90.00
_cell_angle_beta 97.9530(18)
_cell_angle_gamma 90.00
_cell_formula_units_Z 4
_cell_length_a 17.8961(13)
_cell_length_b 14.1222(10)
_cell_length_c 20.3060(15)
_cell_measurement_reflns_used 52719
_cell_measurement_temperature 295
_cell_measurement_theta_max 25.00
_cell_measurement_theta_min 1.76
_cell_volume 5082.6(6)
_computing_cell_refinement Brucker
_computing_data_collection Brucker
_computing_data_reduction Brucker
_computing_molecular_graphics 'ORTEP III (Burnett & Johnson, 1996)'
_computing_publication_material 'SHELXL-97 (Sheldrick, 1997)'
_computing_structure_refinement 'SHELXL-97 (Sheldrick, 1997)'
_computing_structure_solution 'SHELXS-97 (Sheldrick, 1997)'
_diffrn_ambient_temperature 295
_diffrn_measured_fraction_theta_full 0.991
_diffrn_measured_fraction_theta_max 0.991
_diffrn_measurement_device_type 'Brucker-APEX-2 CCD'
_diffrn_measurement_method '\f scan and \w scans'
_diffrn_radiation_monochromator graphite
_diffrn_radiation_source 'fine-focus sealed tube'
_diffrn_radiation_type MoK\a
_diffrn_radiation_wavelength 0.71073
_diffrn_reflns_av_R_equivalents 0.0652
_diffrn_reflns_av_sigmaI/netI 0.0538
_diffrn_reflns_limit_h_max 21
_diffrn_reflns_limit_h_min -21
_diffrn_reflns_limit_k_max 16
_diffrn_reflns_limit_k_min -16
_diffrn_reflns_limit_l_max 24
_diffrn_reflns_limit_l_min -23
_diffrn_reflns_number 52719
_diffrn_reflns_theta_full 25.00
_diffrn_reflns_theta_max 25.00
_diffrn_reflns_theta_min 1.76
_exptl_absorpt_coefficient_mu 1.574
_exptl_absorpt_correction_T_max 0.760
_exptl_absorpt_correction_T_min 0.560
_exptl_absorpt_correction_type empirical
_exptl_crystal_colour green
_exptl_crystal_density_diffrn 1.691
_exptl_crystal_description prismatic
_exptl_crystal_F_000 2632
_exptl_crystal_size_max 0.41
_exptl_crystal_size_mid 0.29
_exptl_crystal_size_min 0.17
_refine_diff_density_max 1.431
_refine_diff_density_min -0.675
_refine_diff_density_rms 0.112
_refine_ls_extinction_method none
_refine_ls_goodness_of_fit_ref 1.170
_refine_ls_hydrogen_treatment mixed
_refine_ls_matrix_type full
_refine_ls_number_parameters 700
_refine_ls_number_reflns 8866
_refine_ls_number_restraints 8
_refine_ls_restrained_S_all 1.170
_refine_ls_R_factor_all 0.1178
_refine_ls_R_factor_gt 0.0853
_refine_ls_shift/su_max 0.001
_refine_ls_shift/su_mean 0.000
_refine_ls_structure_factor_coef Fsqd
_refine_ls_weighting_details 'calc w=1/[\s^2^(Fo^2^)+(0.0588P)^2^+31.6733P] where P=(Fo^2^+2Fc^2^)/3'
_refine_ls_weighting_scheme calc
_refine_ls_wR_factor_gt 0.1792
_refine_ls_wR_factor_ref 0.1950
_reflns_number_gt 6378
_reflns_number_total 8866
_reflns_threshold_expression I>2sigma(I)
_cod_data_source_file ic401337q_si_002_3.cif
_cod_data_source_block 2.H2O
_cod_original_sg_symbol_H-M 'P 21/c'
_cod_database_code 4336956

loop_
_symmetry_equiv_pos_as_xyz
'x, y, z'
'-x, y+1/2, -z+1/2'
'-x, -y, -z'
'x, -y-1/2, z-1/2'

loop_
_atom_site_label
_atom_site_type_symbol
_atom_site_fract_x
_atom_site_fract_y
_atom_site_fract_z
_atom_site_U_iso_or_equiv
_atom_site_adp_type
_atom_site_occupancy
_atom_site_symmetry_multiplicity
_atom_site_calc_flag
_atom_site_refinement_flags
_atom_site_disorder_assembly
_atom_site_disorder_group
Ni1 Ni 0.31401(5) 0.76185(7) 0.21342(4) 0.0324(3) Uani 1 1 d . . .
Ni2 Ni 0.27847(5) 0.77244(7) 0.36410(4) 0.0352(3) Uani 1 1 d . . .
Ni3 Ni 0.32848(6) 0.58961(7) 0.29891(4) 0.0365(3) Uani 1 1 d . . .
Ni4 Ni 0.16336(6) 0.68093(8) 0.26563(4) 0.0404(3) Uani 1 1 d . . .
O1 O 0.2583(3) 0.6335(4) 0.2147(2) 0.0358(12) Uani 1 1 d . . .
O2 O 0.3579(3) 0.7279(4) 0.3069(2) 0.0329(12) Uani 1 1 d D . .
H2' H 0.4073(14) 0.734(5) 0.320(4) 0.040 Uiso 1 1 d D . .
O3 O 0.2406(3) 0.6404(4) 0.3423(2) 0.0369(13) Uani 1 1 d . . .
H3' H 0.225(5) 0.603(6) 0.375(4) 0.06(3) Uiso 1 1 d . . .
O4 O 0.2238(3) 0.8057(4) 0.2702(2) 0.0378(13) Uani 1 1 d . . .
O5 O 0.3964(4) 0.5617(5) 0.3888(3) 0.0520(16) Uani 1 1 d . B .
H5' H 0.443(5) 0.577(6) 0.397(4) 0.05(3) Uiso 1 1 d . . .
O6 O 0.3700(3) 0.8886(4) 0.2190(3) 0.0465(14) Uani 1 1 d . . .
H6' H 0.4050 0.8989 0.2566 0.056 Uiso 1 1 calc R . .
O7 O 0.3408(3) 0.7229(5) 0.4520(3) 0.0469(14) Uani 1 1 d D . .
H7' H 0.354(5) 0.665(3) 0.440(5) 0.07(3) Uiso 1 1 d D . .
O8 O 0.1126(3) 0.5523(5) 0.2606(3) 0.0600(18) Uani 1 1 d . . .
H8' H 0.1304 0.5097 0.2940 0.072 Uiso 1 1 calc R . .
O9 O 0.4032(3) 0.6980(4) 0.1769(2) 0.0420(13) Uani 1 1 d . . .
O10 O 0.4176(3) 0.5659(4) 0.2401(3) 0.0455(14) Uani 1 1 d . . .
O11 O 0.1809(3) 0.8013(4) 0.4069(2) 0.0479(15) Uani 1 1 d . . .
O12 O 0.0928(3) 0.7356(5) 0.3294(3) 0.0548(16) Uani 1 1 d . . .
N1 N 0.0952(4) 0.7329(7) 0.1854(3) 0.052(2) Uani 1 1 d . . .
N2 N 0.3127(4) 0.9070(5) 0.3793(3) 0.0444(17) Uani 1 1 d . . .
N4 N 0.2612(4) 0.7854(5) 0.1197(3) 0.0367(15) Uani 1 1 d . . .
N3 N 0.2915(4) 0.4556(5) 0.2854(3) 0.0482(18) Uani 1 1 d . B .
C1 C 0.1393(6) 1.0728(8) 0.2131(6) 0.069(3) Uani 1 1 d . . .
C2 C 0.1980(6) 1.0613(7) 0.2636(5) 0.060(3) Uani 1 1 d . . .
H2 H 0.2214 1.1151 0.2833 0.073 Uiso 1 1 calc R . .
C3 C 0.2243(5) 0.9730(6) 0.2868(4) 0.047(2) Uani 1 1 d . . .
C4 C 0.1924(4) 0.8908(6) 0.2558(4) 0.040(2) Uani 1 1 d . . .
C5 C 0.1292(5) 0.9005(7) 0.2064(4) 0.048(2) Uani 1 1 d . . .
C6 C 0.1054(6) 0.9919(9) 0.1871(5) 0.067(3) Uani 1 1 d . . .
H6 H 0.0639 0.9980 0.1544 0.080 Uiso 1 1 calc R . .
C7 C 0.1134(8) 1.1687(9) 0.1865(7) 0.107(5) Uani 1 1 d . . .
H7A H 0.1431 1.2171 0.2109 0.161 Uiso 1 1 calc R . .
H7B H 0.0612 1.1773 0.1912 0.161 Uiso 1 1 calc R . .
H7C H 0.1194 1.1727 0.1403 0.161 Uiso 1 1 calc R . .
C8 C 0.2858(5) 0.9757(7) 0.3424(4) 0.049(2) Uani 1 1 d . . .
H8 H 0.3079 1.0346 0.3521 0.059 Uiso 1 1 calc R . .
C9 C 0.3698(6) 0.9305(8) 0.4365(5) 0.070(3) Uani 1 1 d . . .
H9A H 0.3949 0.9885 0.4265 0.083 Uiso 1 1 calc R . .
H9B H 0.3440 0.9430 0.4746 0.083 Uiso 1 1 calc R . .
C10 C 0.4264(7) 0.8595(9) 0.4551(6) 0.089(4) Uani 1 1 d . . .
H10A H 0.4676 0.8890 0.4840 0.107 Uiso 1 1 calc R . .
H10B H 0.4461 0.8395 0.4152 0.107 Uiso 1 1 calc R . .
C11 C 0.4025(5) 0.7722(7) 0.4897(4) 0.055(2) Uani 1 1 d . . .
H11A H 0.4452 0.7295 0.4983 0.066 Uiso 1 1 calc R . .
H11B H 0.3881 0.7904 0.5322 0.066 Uiso 1 1 calc R . .
C12 C 0.0894(5) 0.8205(9) 0.1733(4) 0.062(3) Uani 1 1 d . . .
H12 H 0.0537 0.8364 0.1373 0.074 Uiso 1 1 calc R . .
C13 C 0.0457(6) 0.6670(10) 0.1427(5) 0.082(4) Uani 1 1 d . . .
H13A H 0.0087 0.7033 0.1138 0.099 Uiso 1 1 calc R . .
H13B H 0.0760 0.6321 0.1148 0.099 Uiso 1 1 calc R . .
C14 C 0.0063(7) 0.5994(11) 0.1808(6) 0.099(4) Uani 1 1 d . . .
H14A H -0.0358 0.5729 0.1513 0.119 Uiso 1 1 calc R . .
H14B H -0.0143 0.6338 0.2155 0.119 Uiso 1 1 calc R . .
C15 C 0.0533(6) 0.5191(9) 0.2124(5) 0.070(3) Uani 1 1 d . . .
H15A H 0.0214 0.4763 0.2335 0.084 Uiso 1 1 calc R . .
H15B H 0.0745 0.4840 0.1784 0.084 Uiso 1 1 calc R . .
C16 C 0.1758(8) 0.3992(8) -0.0118(5) 0.093(4) Uani 1 1 d . . .
H16A H 0.1688 0.4374 -0.0513 0.139 Uiso 1 1 calc R . .
H16B H 0.1291 0.3686 -0.0064 0.139 Uiso 1 1 calc R . .
H16C H 0.2137 0.3522 -0.0156 0.139 Uiso 1 1 calc R . .
C17 C 0.2009(5) 0.4620(7) 0.0485(4) 0.053(2) Uani 1 1 d . . .
C18 C 0.2098(5) 0.5570(7) 0.0424(4) 0.048(2) Uani 1 1 d . . .
H18 H 0.2012 0.5834 0.0001 0.058 Uiso 1 1 calc R . .
C19 C 0.2312(4) 0.6172(6) 0.0966(4) 0.0381(19) Uani 1 1 d . . .
C20 C 0.2445(4) 0.5782(6) 0.1610(4) 0.0375(18) Uani 1 1 d . . .
C21 C 0.2394(5) 0.4794(6) 0.1675(4) 0.046(2) Uani 1 1 d . . .
C22 C 0.2157(5) 0.4242(7) 0.1115(4) 0.052(2) Uani 1 1 d . . .
H22 H 0.2097 0.3594 0.1169 0.062 Uiso 1 1 calc R . .
C23 C 0.2562(5) 0.4270(6) 0.2299(4) 0.051(2) Uani 1 1 d . . .
H23 H 0.2389 0.3649 0.2292 0.062 Uiso 1 1 calc R . .
C24 C 0.3030(7) 0.3851(7) 0.3400(5) 0.075(3) Uani 1 1 d D . .
H24A H 0.2631 0.3928 0.3674 0.089 Uiso 1 1 calc R A 1
H24B H 0.2980 0.3222 0.3207 0.089 Uiso 1 1 calc R A 1
C25 C 0.3755(8) 0.3911(8) 0.3827(6) 0.062(4) Uani 0.70 1 d PD B 1
H25A H 0.3790 0.3367 0.4120 0.074 Uiso 0.70 1 calc PR B 1
H25B H 0.4146 0.3838 0.3543 0.074 Uiso 0.70 1 calc PR B 1
C25' C 0.3267(17) 0.418(3) 0.4073(9) 0.109(17) Uani 0.30 1 d PD B 2
H25C H 0.2854 0.4551 0.4202 0.131 Uiso 0.30 1 calc PR B 2
H25D H 0.3320 0.3628 0.4357 0.131 Uiso 0.30 1 calc PR B 2
C26 C 0.3947(7) 0.4742(8) 0.4239(5) 0.080(3) Uani 1 1 d D . .
H26A H 0.3585 0.4799 0.4551 0.095 Uiso 1 1 calc R B 1
H26B H 0.4439 0.4642 0.4497 0.095 Uiso 1 1 calc R B 1
C27 C 0.2368(4) 0.7175(6) 0.0819(4) 0.0399(19) Uani 1 1 d . . .
H27 H 0.2199 0.7344 0.0381 0.048 Uiso 1 1 calc R . .
C28 C 0.2614(5) 0.8798(6) 0.0899(4) 0.049(2) Uani 1 1 d . . .
H28A H 0.2256 0.9196 0.1086 0.058 Uiso 1 1 calc R . .
H28B H 0.2449 0.8747 0.0424 0.058 Uiso 1 1 calc R . .
C29 C 0.3380(6) 0.9264(7) 0.1009(4) 0.058(3) Uani 1 1 d . . .
H29A H 0.3382 0.9786 0.0699 0.069 Uiso 1 1 calc R . .
H29B H 0.3755 0.8809 0.0909 0.069 Uiso 1 1 calc R . .
C30 C 0.3607(6) 0.9632(6) 0.1705(4) 0.056(2) Uani 1 1 d . . .
H30A H 0.4077 0.9980 0.1722 0.067 Uiso 1 1 calc R . .
H30B H 0.3224 1.0069 0.1815 0.067 Uiso 1 1 calc R . .
C31 C 0.4338(5) 0.6241(6) 0.1982(4) 0.042(2) Uani 1 1 d . . .
C32 C 0.5039(7) 0.5998(10) 0.1657(6) 0.082(4) Uani 1 1 d . . .
C33 C 0.1161(5) 0.7785(7) 0.3818(4) 0.051(2) Uani 1 1 d . . .
C34 C 0.0520(7) 0.8125(12) 0.4212(6) 0.092(5) Uani 1 1 d . . .
F1 F 0.4852(8) 0.5249(9) 0.1255(7) 0.210(6) Uani 1 1 d . . .
F2 F 0.5575(5) 0.5687(10) 0.2033(5) 0.203(7) Uani 1 1 d . . .
F3 F 0.5230(4) 0.6581(6) 0.1243(4) 0.120(3) Uani 1 1 d . . .
F4 F 0.0620(5) 0.8999(10) 0.4408(7) 0.206(7) Uani 1 1 d . . .
F5 F -0.0114(4) 0.8095(9) 0.3937(5) 0.170(5) Uani 1 1 d . . .
F6 F 0.0614(7) 0.7729(11) 0.4783(6) 0.204(6) Uani 1 1 d . . .
C35 C 0.5526(5) 0.6899(8) 0.3830(5) 0.061(3) Uani 1 1 d . . .
C36 C 0.6294(9) 0.7306(13) 0.4044(10) 0.108(5) Uani 1 1 d . . .
O15 O 0.5355(4) 0.6210(6) 0.4133(4) 0.074(2) Uani 1 1 d . . .
O16 O 0.5158(4) 0.7341(6) 0.3376(4) 0.084(2) Uani 1 1 d . . .
F7 F 0.6338(6) 0.8098(10) 0.4229(11) 0.282(12) Uani 1 1 d . . .
F8 F 0.6703(7) 0.7308(16) 0.3578(9) 0.265(10) Uani 1 1 d . . .
F9 F 0.6728(7) 0.6832(11) 0.4437(9) 0.253(9) Uani 1 1 d . . .
C37 C 0.1299(6) 0.4805(8) 0.4219(5) 0.065(3) Uani 1 1 d . . .
C38 C 0.1078(11) 0.4224(12) 0.4783(7) 0.113(6) Uani 1 1 d . . .
O13 O 0.0922(5) 0.4625(7) 0.3681(4) 0.105(3) Uani 1 1 d . . .
O14 O 0.1795(5) 0.5387(6) 0.4364(3) 0.094(3) Uani 1 1 d . . .
F10 F 0.1557(14) 0.3576(16) 0.4888(13) 0.339(15) Uani 1 1 d . . .
F11 F 0.1209(14) 0.4540(13) 0.5323(5) 0.296(13) Uani 1 1 d . . .
F12 F 0.0545(8) 0.3744(13) 0.4713(5) 0.258(10) Uani 1 1 d . . .
O2W O 0.5198(4) 0.8745(5) 0.2452(4) 0.076(2) Uani 1 1 d . . .

loop_
_atom_site_aniso_label
_atom_site_aniso_U_11
_atom_site_aniso_U_22
_atom_site_aniso_U_33
_atom_site_aniso_U_23
_atom_site_aniso_U_13
_atom_site_aniso_U_12
Ni1 0.0336(5) 0.0418(6) 0.0221(4) 0.0041(4) 0.0053(4) 0.0006(4)
Ni2 0.0326(5) 0.0506(6) 0.0227(5) 0.0001(4) 0.0046(4) -0.0055(5)
Ni3 0.0400(6) 0.0441(6) 0.0250(5) 0.0058(4) 0.0031(4) -0.0023(5)
Ni4 0.0330(6) 0.0653(8) 0.0227(5) -0.0008(5) 0.0028(4) -0.0077(5)
O1 0.039(3) 0.045(3) 0.024(2) 0.002(2) 0.005(2) -0.004(2)
O2 0.031(3) 0.045(3) 0.022(2) 0.002(2) 0.001(2) -0.004(2)
O3 0.035(3) 0.052(4) 0.024(3) 0.006(2) 0.005(2) -0.009(3)
O4 0.034(3) 0.055(4) 0.025(3) 0.001(2) 0.007(2) 0.003(3)
O5 0.046(4) 0.066(4) 0.040(3) 0.018(3) -0.009(3) -0.004(3)
O6 0.060(4) 0.048(4) 0.031(3) 0.003(3) 0.007(3) -0.006(3)
O7 0.050(4) 0.061(4) 0.028(3) 0.002(3) -0.002(2) -0.009(3)
O8 0.055(4) 0.085(5) 0.038(3) 0.000(3) -0.003(3) -0.027(3)
O9 0.044(3) 0.049(4) 0.035(3) 0.008(3) 0.011(2) 0.006(3)
O10 0.047(3) 0.051(4) 0.040(3) 0.010(3) 0.009(3) 0.010(3)
O11 0.035(3) 0.079(4) 0.032(3) -0.008(3) 0.011(2) -0.012(3)
O12 0.042(3) 0.088(5) 0.036(3) -0.011(3) 0.010(3) -0.013(3)
N1 0.040(4) 0.088(6) 0.028(4) 0.004(4) 0.001(3) -0.006(4)
N2 0.046(4) 0.052(5) 0.037(4) 0.000(3) 0.012(3) -0.009(4)
N4 0.039(4) 0.045(4) 0.027(3) 0.006(3) 0.005(3) 0.003(3)
N3 0.067(5) 0.044(4) 0.034(4) 0.008(3) 0.007(3) -0.004(4)
C1 0.065(7) 0.070(8) 0.078(7) 0.029(6) 0.026(6) 0.027(6)
C2 0.061(6) 0.061(7) 0.063(6) 0.012(5) 0.022(5) 0.015(5)
C3 0.042(5) 0.054(6) 0.048(5) 0.007(4) 0.018(4) 0.011(4)
C4 0.035(5) 0.055(6) 0.033(4) 0.008(4) 0.016(3) 0.013(4)
C5 0.036(5) 0.075(7) 0.035(4) 0.008(4) 0.007(4) 0.014(5)
C6 0.049(6) 0.096(9) 0.057(6) 0.033(6) 0.011(5) 0.027(6)
C7 0.109(11) 0.091(10) 0.122(11) 0.043(9) 0.020(9) 0.039(8)
C8 0.047(5) 0.049(6) 0.055(5) -0.005(5) 0.020(4) -0.004(4)
C9 0.053(6) 0.072(7) 0.077(7) -0.003(6) -0.012(5) -0.015(5)
C10 0.075(8) 0.114(11) 0.072(7) -0.012(7) -0.014(6) -0.029(8)
C11 0.056(6) 0.071(6) 0.033(4) 0.009(4) -0.008(4) -0.015(5)
C12 0.034(5) 0.119(10) 0.032(5) 0.014(6) 0.003(4) 0.008(6)
C13 0.054(6) 0.151(12) 0.037(5) -0.001(6) -0.010(5) -0.018(7)
C14 0.064(8) 0.159(14) 0.071(8) -0.017(9) -0.005(6) -0.029(9)
C15 0.054(6) 0.107(9) 0.048(5) -0.009(6) 0.002(5) -0.033(6)
C16 0.139(11) 0.076(8) 0.056(6) -0.018(6) -0.012(7) -0.009(8)
C17 0.052(6) 0.063(7) 0.042(5) -0.017(5) -0.002(4) -0.002(5)
C18 0.051(5) 0.063(6) 0.029(4) -0.008(4) 0.001(4) -0.002(4)
C19 0.036(4) 0.047(5) 0.030(4) 0.001(4) 0.003(3) 0.001(4)
C20 0.039(5) 0.044(5) 0.029(4) 0.000(4) 0.002(3) -0.001(4)
C21 0.046(5) 0.058(6) 0.035(4) -0.004(4) 0.007(4) -0.008(4)
C22 0.051(5) 0.054(6) 0.049(5) -0.009(4) -0.001(4) -0.012(4)
C23 0.067(6) 0.038(5) 0.048(5) 0.000(4) 0.005(4) -0.008(4)
C24 0.118(10) 0.058(7) 0.046(6) 0.017(5) 0.007(6) -0.010(6)
C25 0.102(13) 0.042(8) 0.039(7) 0.014(6) -0.003(8) 0.002(8)
C25' 0.12(4) 0.13(4) 0.08(3) 0.07(3) 0.02(3) 0.00(4)
C26 0.092(9) 0.083(8) 0.056(6) 0.031(6) -0.015(6) -0.018(7)
C27 0.040(5) 0.057(6) 0.022(4) -0.002(4) 0.001(3) 0.004(4)
C28 0.058(6) 0.057(6) 0.031(4) 0.011(4) 0.007(4) 0.008(5)
C29 0.085(7) 0.055(6) 0.036(5) 0.012(4) 0.019(5) -0.007(5)
C30 0.078(7) 0.048(6) 0.044(5) 0.003(4) 0.015(5) -0.006(5)
C31 0.041(5) 0.054(6) 0.029(4) 0.002(4) 0.002(3) 0.007(4)
C32 0.090(9) 0.098(10) 0.064(7) 0.033(7) 0.037(6) 0.056(7)
C33 0.044(5) 0.082(7) 0.031(4) -0.005(4) 0.014(4) -0.008(5)
C34 0.065(8) 0.159(14) 0.055(7) -0.052(8) 0.019(6) -0.050(8)
F1 0.244(14) 0.164(10) 0.262(15) -0.075(10) 0.179(13) 0.015(10)
F2 0.091(6) 0.395(18) 0.137(7) 0.153(10) 0.068(6) 0.141(9)
F3 0.103(5) 0.155(7) 0.121(6) 0.072(6) 0.078(5) 0.056(5)
F4 0.096(7) 0.254(14) 0.275(15) -0.177(14) 0.047(8) -0.016(8)
F5 0.048(4) 0.307(14) 0.160(8) -0.148(9) 0.026(5) -0.021(6)
F6 0.193(11) 0.303(16) 0.149(9) 0.093(10) 0.139(9) 0.098(11)
C35 0.037(5) 0.075(8) 0.069(7) -0.004(6) 0.003(5) 0.007(5)
C36 0.069(10) 0.111(12) 0.134(13) 0.013(11) -0.022(10) -0.024(9)
O15 0.063(5) 0.075(5) 0.082(5) 0.015(4) -0.003(4) -0.006(4)
O16 0.049(4) 0.097(6) 0.101(6) 0.032(5) -0.007(4) -0.010(4)
F7 0.105(8) 0.156(11) 0.56(3) -0.190(16) -0.037(13) -0.032(7)
F8 0.094(8) 0.43(3) 0.280(19) -0.059(19) 0.054(11) -0.119(13)
F9 0.104(8) 0.265(17) 0.35(2) 0.129(15) -0.117(11) -0.062(9)
C37 0.060(6) 0.086(8) 0.046(6) 0.011(5) 0.003(5) -0.018(6)
C38 0.156(15) 0.104(11) 0.065(8) 0.046(8) -0.040(9) -0.063(11)
O13 0.116(7) 0.141(8) 0.051(4) 0.020(5) -0.011(4) -0.061(6)
O14 0.110(6) 0.126(7) 0.047(4) 0.005(4) 0.010(4) -0.067(6)
F10 0.36(3) 0.28(2) 0.40(3) 0.26(2) 0.14(2) 0.10(2)
F11 0.51(3) 0.32(2) 0.058(6) -0.006(8) 0.054(10) -0.28(2)
F12 0.238(14) 0.40(2) 0.124(8) 0.096(10) -0.032(8) -0.251(16)
O2W 0.061(4) 0.073(5) 0.094(5) 0.000(4) 0.006(4) -0.011(4)

loop_
_atom_type_symbol
_atom_type_description
_atom_type_scat_dispersion_real
_atom_type_scat_dispersion_imag
_atom_type_scat_source
C C 0.0033 0.0016 'International Tables Vol C Tables 4.2.6.8 and 6.1.1.4'
H H 0.0000 0.0000 'International Tables Vol C Tables 4.2.6.8 and 6.1.1.4'
F F 0.0171 0.0103 'International Tables Vol C Tables 4.2.6.8 and 6.1.1.4'
N N 0.0061 0.0033 'International Tables Vol C Tables 4.2.6.8 and 6.1.1.4'
Ni Ni 0.3393 1.1124 'International Tables Vol C Tables 4.2.6.8 and 6.1.1.4'
O O 0.0106 0.0060 'International Tables Vol C Tables 4.2.6.8 and 6.1.1.4'

loop_
_geom_angle_atom_site_label_1
_geom_angle_atom_site_label_2
_geom_angle_atom_site_label_3
_geom_angle
O2 Ni1 N4 173.9(2)
O2 Ni1 O6 91.9(2)
N4 Ni1 O6 94.0(2)
O2 Ni1 O9 90.8(2)
N4 Ni1 O9 91.0(2)
O6 Ni1 O9 90.3(2)
O2 Ni1 O1 84.6(2)
N4 Ni1 O1 89.6(2)
O6 Ni1 O1 176.18(19)
O9 Ni1 O1 91.2(2)
O2 Ni1 O4 77.97(19)
N4 Ni1 O4 99.5(2)
O6 Ni1 O4 96.6(2)
O9 Ni1 O4 167.0(2)
O1 Ni1 O4 81.4(2)
O2 Ni1 Ni3 42.54(15)
N4 Ni1 Ni3 132.16(19)
O6 Ni1 Ni3 132.83(16)
O9 Ni1 Ni3 80.98(15)
O1 Ni1 Ni3 44.05(13)
O4 Ni1 Ni3 86.32(14)
N2 Ni2 O3 175.8(2)
N2 Ni2 O2 99.0(2)
O3 Ni2 O2 80.2(2)
N2 Ni2 O4 91.3(2)
O3 Ni2 O4 84.6(2)
O2 Ni2 O4 79.90(19)
N2 Ni2 O7 94.0(3)
O3 Ni2 O7 90.1(2)
O2 Ni2 O7 92.9(2)
O4 Ni2 O7 171.7(2)
N2 Ni2 O11 90.3(3)
O3 Ni2 O11 89.8(2)
O2 Ni2 O11 167.2(2)
O4 Ni2 O11 91.3(2)
O7 Ni2 O11 95.1(2)
N2 Ni2 Ni4 133.3(2)
O3 Ni2 Ni4 42.72(15)
O2 Ni2 Ni4 87.44(14)
O4 Ni2 Ni4 44.14(15)
O7 Ni2 Ni4 132.03(18)
O11 Ni2 Ni4 79.80(15)
N3 Ni3 O2 175.0(2)
N3 Ni3 O3 97.5(3)
O2 Ni3 O3 80.4(2)
N3 Ni3 O1 91.1(2)
O2 Ni3 O1 84.16(19)
O3 Ni3 O1 80.49(19)
N3 Ni3 O5 94.7(3)
O2 Ni3 O5 90.0(2)
O3 Ni3 O5 94.6(2)
O1 Ni3 O5 172.9(2)
N3 Ni3 O10 91.9(3)
O2 Ni3 O10 89.4(2)
O3 Ni3 O10 166.7(2)
O1 Ni3 O10 90.01(19)
O5 Ni3 O10 94.0(2)
N3 Ni3 Ni1 133.50(19)
O2 Ni3 Ni1 42.19(13)
O3 Ni3 Ni1 87.38(16)
O1 Ni3 Ni1 44.00(14)
O5 Ni3 Ni1 131.13(19)
O10 Ni3 Ni1 79.32(15)
O3 Ni4 O8 92.3(2)
O3 Ni4 N1 173.0(3)
O8 Ni4 N1 93.9(3)
O3 Ni4 O4 84.8(2)
O8 Ni4 O4 175.0(2)
N1 Ni4 O4 88.9(3)
O3 Ni4 O12 92.0(2)
O8 Ni4 O12 93.3(3)
N1 Ni4 O12 90.9(3)
O4 Ni4 O12 90.8(2)
O3 Ni4 O1 77.67(19)
O8 Ni4 O1 94.2(2)
N1 Ni4 O1 98.6(2)
O4 Ni4 O1 81.24(19)
O12 Ni4 O1 167.5(2)
O3 Ni4 Ni2 42.63(16)
O8 Ni4 Ni2 133.65(17)
N1 Ni4 Ni2 131.9(3)
O4 Ni4 Ni2 44.43(13)
O12 Ni4 Ni2 80.98(16)
O1 Ni4 Ni2 86.58(13)
C20 O1 Ni1 122.5(4)
C20 O1 Ni3 121.4(5)
Ni1 O1 Ni3 91.95(19)
C20 O1 Ni4 119.5(4)
Ni1 O1 Ni4 98.3(2)
Ni3 O1 Ni4 97.00(18)
Ni1 O2 Ni3 95.3(2)
Ni1 O2 Ni2 104.5(2)
Ni3 O2 Ni2 98.5(2)
Ni1 O2 H2' 120(5)
Ni3 O2 H2' 111(5)
Ni2 O2 H2' 123(5)
Ni2 O3 Ni4 94.6(2)
Ni2 O3 Ni3 99.5(2)
Ni4 O3 Ni3 104.7(2)
Ni2 O3 H3' 120(5)
Ni4 O3 H3' 118(5)
Ni3 O3 H3' 116(5)
C4 O4 Ni4 123.7(5)
C4 O4 Ni2 122.2(5)
Ni4 O4 Ni2 91.4(2)
C4 O4 Ni1 117.0(4)
Ni4 O4 Ni1 98.9(2)
Ni2 O4 Ni1 97.5(2)
C26 O5 Ni3 123.4(6)
C26 O5 H5' 102(6)
Ni3 O5 H5' 124(6)
C30 O6 Ni1 126.5(5)
C30 O6 H6' 116.8
Ni1 O6 H6' 116.8
C11 O7 Ni2 125.0(5)
C11 O7 H7' 112(7)
Ni2 O7 H7' 101(6)
C15 O8 Ni4 128.2(6)
C15 O8 H8' 115.9
Ni4 O8 H8' 115.9
C31 O9 Ni1 125.1(5)
C31 O10 Ni3 122.5(5)
C33 O11 Ni2 124.3(5)
C33 O12 Ni4 123.6(5)
C12 N1 C13 118.4(9)
C12 N1 Ni4 122.2(6)
C13 N1 Ni4 119.1(7)
C8 N2 C9 117.1(8)
C8 N2 Ni2 123.1(6)
C9 N2 Ni2 119.8(6)
C27 N4 C28 117.3(6)
C27 N4 Ni1 121.3(5)
C28 N4 Ni1 120.6(5)
C23 N3 C24 116.6(8)
C23 N3 Ni3 122.0(6)
C24 N3 Ni3 121.4(6)
C6 C1 C2 116.3(9)
C6 C1 C7 121.0(11)
C2 C1 C7 122.7(12)
C1 C2 C3 123.1(10)
C1 C2 H2 118.4
C3 C2 H2 118.4
C2 C3 C4 119.5(8)
C2 C3 C8 114.8(9)
C4 C3 C8 125.7(8)
O4 C4 C3 120.7(7)
O4 C4 C5 120.8(8)
C3 C4 C5 118.4(8)
C6 C5 C4 118.1(9)
C6 C5 C12 118.5(9)
C4 C5 C12 123.3(9)
C1 C6 C5 124.2(9)
C1 C6 H6 117.9
C5 C6 H6 117.9
C1 C7 H7A 109.5
C1 C7 H7B 109.5
H7A C7 H7B 109.5
C1 C7 H7C 109.5
H7A C7 H7C 109.5
H7B C7 H7C 109.5
N2 C8 C3 127.9(8)
N2 C8 H8 116.1
C3 C8 H8 116.1
C10 C9 N2 115.9(9)
C10 C9 H9A 108.3
N2 C9 H9A 108.3
C10 C9 H9B 108.3
N2 C9 H9B 108.3
H9A C9 H9B 107.4
C9 C10 C11 117.2(10)
C9 C10 H10A 108.0
C11 C10 H10A 108.0
C9 C10 H10B 108.0
C11 C10 H10B 108.0
H10A C10 H10B 107.2
O7 C11 C10 113.3(7)
O7 C11 H11A 108.9
C10 C11 H11A 108.9
O7 C11 H11B 108.9
C10 C11 H11B 108.9
H11A C11 H11B 107.7
N1 C12 C5 130.6(8)
N1 C12 H12 114.7
C5 C12 H12 114.7
C14 C13 N1 113.1(8)
C14 C13 H13A 109.0
N1 C13 H13A 109.0
C14 C13 H13B 109.0
N1 C13 H13B 109.0
H13A C13 H13B 107.8
C13 C14 C15 115.8(10)
C13 C14 H14A 108.3
C15 C14 H14A 108.3
C13 C14 H14B 108.3
C15 C14 H14B 108.3
H14A C14 H14B 107.4
O8 C15 C14 111.4(9)
O8 C15 H15A 109.3
C14 C15 H15A 109.3
O8 C15 H15B 109.3
C14 C15 H15B 109.3
H15A C15 H15B 108.0
C17 C16 H16A 109.5
C17 C16 H16B 109.5
H16A C16 H16B 109.5
C17 C16 H16C 109.5
H16A C16 H16C 109.5
H16B C16 H16C 109.5
C18 C17 C22 117.2(8)
C18 C17 C16 121.6(9)
C22 C17 C16 121.1(9)
C17 C18 C19 123.3(8)
C17 C18 H18 118.3
C19 C18 H18 118.3
C18 C19 C20 119.0(8)
C18 C19 C27 116.6(7)
C20 C19 C27 124.3(7)
O1 C20 C21 120.7(7)
O1 C20 C19 121.2(7)
C21 C20 C19 118.0(7)
C22 C21 C20 119.6(8)
C22 C21 C23 115.3(8)
C20 C21 C23 125.1(7)
C17 C22 C21 122.6(9)
C17 C22 H22 118.7
C21 C22 H22 118.7
N3 C23 C21 128.4(8)
N3 C23 H23 115.8
C21 C23 H23 115.8
C25' C24 C25 45.7(16)
C25' C24 N3 118.7(18)
C25 C24 N3 115.1(9)
C25' C24 H24A 64.3
C25 C24 H24A 108.5
N3 C24 H24A 108.5
C25' C24 H24B 132.4
C25 C24 H24B 108.5
N3 C24 H24B 108.5
H24A C24 H24B 107.5
C26 C25 C24 120.5(11)
C26 C25 H25A 107.2
C24 C25 H25A 107.2
C26 C25 H25B 107.2
C24 C25 H25B 107.2
H25A C25 H25B 106.8
C26 C25' C24 121.5(13)
C26 C25' H25C 107.0
C24 C25' H25C 107.0
C26 C25' H25D 107.0
C24 C25' H25D 107.0
H25C C25' H25D 106.7
O5 C26 C25' 115.4(19)
O5 C26 C25 115.4(9)
C25' C26 C25 45.8(16)
O5 C26 H26A 108.4
C25' C26 H26A 65.3
C25 C26 H26A 108.4
O5 C26 H26B 108.4
C25' C26 H26B 135.6
C25 C26 H26B 108.4
H26A C26 H26B 107.5
N4 C27 C19 129.8(7)
N4 C27 H27 115.1
C19 C27 H27 115.1
N4 C28 C29 113.0(7)
N4 C28 H28A 109.0
C29 C28 H28A 109.0
N4 C28 H28B 109.0
C29 C28 H28B 109.0
H28A C28 H28B 107.8
C28 C29 C30 114.2(7)
C28 C29 H29A 108.7
C30 C29 H29A 108.7
C28 C29 H29B 108.7
C30 C29 H29B 108.7
H29A C29 H29B 107.6
O6 C30 C29 112.3(7)
O6 C30 H30A 109.1
C29 C30 H30A 109.1
O6 C30 H30B 109.1
C29 C30 H30B 109.1
H30A C30 H30B 107.9
O9 C31 O10 131.8(8)
O9 C31 C32 113.0(8)
O10 C31 C32 115.2(8)
F2 C32 F3 112.9(12)
F2 C32 F1 101.8(12)
F3 C32 F1 100.1(11)
F2 C32 C31 115.5(9)
F3 C32 C31 117.1(9)
F1 C32 C31 106.7(11)
O11 C33 O12 131.2(8)
O11 C33 C34 114.8(8)
O12 C33 C34 113.9(8)
F5 C34 F6 114.0(13)
F5 C34 F4 105.0(15)
F6 C34 F4 98.2(11)
F5 C34 C33 117.7(9)
F6 C34 C33 108.5(12)
F4 C34 C33 111.6(10)
O15 C35 O16 130.0(10)
O15 C35 C36 116.6(11)
O16 C35 C36 113.5(12)
F7 C36 F9 107.5(18)
F7 C36 F8 102.5(18)
F9 C36 F8 96.2(18)
F7 C36 C35 118.3(16)
F9 C36 C35 116.7(14)
F8 C36 C35 112.6(15)
O14 C37 O13 130.3(10)
O14 C37 C38 116.5(9)
O13 C37 C38 113.2(10)
F12 C38 F11 112.9(19)
F12 C38 F10 97.3(19)
F11 C38 F10 94.3(17)
F12 C38 C37 121.4(11)
F11 C38 C37 117.5(13)
F10 C38 C37 106.4(19)

loop_
_geom_bond_atom_site_label_1
_geom_bond_atom_site_label_2
_geom_bond_distance
Ni1 O2 2.009(5)
Ni1 N4 2.032(6)
Ni1 O6 2.047(6)
Ni1 O9 2.059(5)
Ni1 O1 2.070(5)
Ni1 O4 2.199(5)
Ni1 Ni3 2.9788(13)
Ni2 N2 2.008(7)
Ni2 O3 2.012(6)
Ni2 O2 2.055(5)
Ni2 O4 2.074(5)
Ni2 O7 2.091(5)
Ni2 O11 2.095(5)
Ni2 Ni4 2.9617(13)
Ni3 N3 2.012(7)
Ni3 O2 2.023(5)
Ni3 O3 2.037(5)
Ni3 O1 2.072(5)
Ni3 O5 2.085(6)
Ni3 O10 2.147(5)
Ni4 O3 2.016(5)
Ni4 O8 2.027(6)
Ni4 N1 2.032(7)
Ni4 O4 2.063(5)
Ni4 O12 2.079(6)
Ni4 O1 2.211(5)
O1 C20 1.336(9)
O2 H2' 0.89(2)
O3 H3' 0.92(9)
O4 C4 1.341(9)
O5 C26 1.428(11)
O5 H5' 0.85(9)
O6 C30 1.435(10)
O6 H6' 0.9300
O7 C11 1.434(10)
O7 H7' 0.89(2)
O8 C15 1.419(10)
O8 H8' 0.9300
O9 C31 1.229(9)
O10 C31 1.246(9)
O11 C33 1.242(10)
O12 C33 1.245(10)
N1 C12 1.263(13)
N1 C13 1.480(12)
N2 C8 1.278(11)
N2 C9 1.475(11)
N4 C27 1.268(10)
N4 C28 1.465(10)
N3 C23 1.278(10)
N3 C24 1.482(11)
C1 C6 1.366(15)
C1 C2 1.373(14)
C1 C7 1.507(14)
C2 C3 1.393(12)
C2 H2 0.9300
C3 C4 1.403(12)
C3 C8 1.464(12)
C4 C5 1.410(11)
C5 C6 1.399(13)
C5 C12 1.450(14)
C6 H6 0.9300
C7 H7A 0.9600
C7 H7B 0.9600
C7 H7C 0.9600
C8 H8 0.9300
C9 C10 1.437(15)
C9 H9A 0.9700
C9 H9B 0.9700
C10 C11 1.510(15)
C10 H10A 0.9700
C10 H10B 0.9700
C11 H11A 0.9700
C11 H11B 0.9700
C12 H12 0.9300
C13 C14 1.469(16)
C13 H13A 0.9700
C13 H13B 0.9700
C14 C15 1.502(17)
C14 H14A 0.9700
C14 H14B 0.9700
C15 H15A 0.9700
C15 H15B 0.9700
C16 C17 1.528(12)
C16 H16A 0.9600
C16 H16B 0.9600
C16 H16C 0.9600
C17 C18 1.359(13)
C17 C22 1.377(12)
C18 C19 1.402(11)
C18 H18 0.9300
C19 C20 1.408(10)
C19 C27 1.454(11)
C20 C21 1.406(12)
C21 C22 1.394(11)
C21 C23 1.462(11)
C22 H22 0.9300
C23 H23 0.9300
C24 C25' 1.452(12)
C24 C25 1.461(10)
C24 H24A 0.9700
C24 H24B 0.9700
C25 C26 1.455(10)
C25 H25A 0.9700
C25 H25B 0.9700
C25' C26 1.451(12)
C25' H25C 0.9700
C25' H25D 0.9700
C26 H26A 0.9700
C26 H26B 0.9700
C27 H27 0.9300
C28 C29 1.509(13)
C28 H28A 0.9700
C28 H28B 0.9700
C29 C30 1.509(12)
C29 H29A 0.9700
C29 H29B 0.9700
C30 H30A 0.9700
C30 H30B 0.9700
C31 C32 1.534(13)
C32 F2 1.222(13)
C32 F3 1.259(12)
C32 F1 1.349(17)
C33 C34 1.562(14)
C34 F5 1.195(13)
C34 F6 1.277(16)
C34 F4 1.301(17)
C35 O15 1.212(12)
C35 O16 1.227(12)
C35 C36 1.499(16)
C36 F7 1.179(18)
C36 F9 1.232(17)
C36 F8 1.27(2)
C37 O14 1.216(11)
C37 O13 1.229(11)
C37 C38 1.505(15)
C38 F12 1.163(15)
C38 F11 1.177(16)
C38 F10 1.25(2)
